data_4119812
loop_
_publ_author_name
'Masayoshi Takase'
'Tomoyuki Narita'
'Wataru Fujita'
'Motoko S. Asano'
'Tohru Nishinaga'
'Hiroaki Benten'
'Kenji Yoza'
'Klaus M\"ullen'

_publ_section_title
;
 Pyrrole-Fused Azacoronene Family: The Influence of Replacement with
 Dialkoxybenzenes on the Optical and Electronic Properties in Neutral and
 Oxidized States
;
_journal_name_full 'Journal of the American Chemical Society'
_journal_page_first 8031
_journal_page_last 8040
_journal_paper_doi 10.1021/ja402371f
_journal_volume 135
_journal_year 2013
_chemical_formula_sum 'C102 H93 F18 N3 O6'
_chemical_formula_weight 1798.79
_chemical_name_common 12b
_chemical_name_systematic
; 
 ? 
;
_space_group_IT_number 2
_symmetry_cell_setting triclinic
_symmetry_space_group_name_Hall '-P 1'
_symmetry_space_group_name_H-M 'P -1'
_atom_sites_solution_hydrogens geom
_atom_sites_solution_primary direct
_atom_sites_solution_secondary difmap
_audit_creation_method SHELXL-97
_cell_angle_alpha 99.12(3)
_cell_angle_beta 104.64(3)
_cell_angle_gamma 118.83(3)
_cell_formula_units_Z 2
_cell_length_a 16.880(3)
_cell_length_b 16.898(3)
_cell_length_c 20.940(4)
_cell_measurement_temperature 293(2)
_cell_volume 4778(3)
_computing_cell_refinement 'Bruker SMART'
_computing_data_collection 'Bruker SMART'
_computing_data_reduction 'Bruker SAINT'
_computing_molecular_graphics 'Bruker XSHELL'
_computing_publication_material 'XCIF (Bruker AXS, 2001)'
_computing_structure_refinement 'SHELXL-97 (Sheldrick, 1997)'
_computing_structure_solution 'SHELXS-97 (Sheldrick, 1990)'
_diffrn_ambient_temperature 293(2)
_diffrn_detector_area_resol_mean 8.366
_diffrn_measured_fraction_theta_full 0.979
_diffrn_measured_fraction_theta_max 0.979
_diffrn_measurement_device_type 'Bruker SMART CCD area detector system'
_diffrn_measurement_method 'omega scan'
_diffrn_radiation_monochromator graphite
_diffrn_radiation_source 'fine-focus sealed tube'
_diffrn_radiation_type MoK\a
_diffrn_radiation_wavelength 0.71073
_diffrn_reflns_av_R_equivalents 0.0222
_diffrn_reflns_av_sigmaI/netI 0.0470
_diffrn_reflns_limit_h_max 18
_diffrn_reflns_limit_h_min -18
_diffrn_reflns_limit_k_max 18
_diffrn_reflns_limit_k_min -16
_diffrn_reflns_limit_l_max 12
_diffrn_reflns_limit_l_min -23
_diffrn_reflns_number 20809
_diffrn_reflns_theta_full 23.43
_diffrn_reflns_theta_max 23.43
_diffrn_reflns_theta_min 1.06
_exptl_absorpt_coefficient_mu 0.101
_exptl_absorpt_correction_T_max 0.992
_exptl_absorpt_correction_T_min 0.988
_exptl_absorpt_correction_type empirical
_exptl_absorpt_process_details
;
SADABS Sheldrick 1996
;
_exptl_crystal_colour colorless
_exptl_crystal_density_diffrn 1.250
_exptl_crystal_description prism
_exptl_crystal_F_000 1872
_exptl_crystal_size_max 0.20
_exptl_crystal_size_mid 0.10
_exptl_crystal_size_min 0.08
_refine_diff_density_max 0.436
_refine_diff_density_min -0.370
_refine_diff_density_rms 0.045
_refine_ls_extinction_method none
_refine_ls_goodness_of_fit_ref 1.043
_refine_ls_hydrogen_treatment mixed
_refine_ls_matrix_type full
_refine_ls_number_parameters 1168
_refine_ls_number_reflns 13719
_refine_ls_number_restraints 0
_refine_ls_restrained_S_all 1.043
_refine_ls_R_factor_all 0.1333
_refine_ls_R_factor_gt 0.0784
_refine_ls_shift/su_max 0.190
_refine_ls_shift/su_mean 0.016
_refine_ls_structure_factor_coef Fsqd
_refine_ls_weighting_details 'calc w=1/[\s^2^(Fo^2^)+(0.1465P)^2^+1.4560P] where P=(Fo^2^+2Fc^2^)/3'
_refine_ls_weighting_scheme calc
_refine_ls_wR_factor_gt 0.2253
_refine_ls_wR_factor_ref 0.2708
_reflns_number_gt 7618
_reflns_number_total 13719
_reflns_threshold_expression >2sigma(I)
_cod_data_source_file ja402371f_si_004.cif
_cod_data_source_block 12b
_cod_original_sg_symbol_H-M 'P -1 '
_cod_database_code 4119812

loop_
_symmetry_equiv_pos_as_xyz
'x, y, z'
'-x, -y, -z'

loop_
_atom_site_label
_atom_site_type_symbol
_atom_site_fract_x
_atom_site_fract_y
_atom_site_fract_z
_atom_site_U_iso_or_equiv
_atom_site_adp_type
_atom_site_occupancy
_atom_site_symmetry_multiplicity
_atom_site_calc_flag
_atom_site_refinement_flags
N1 N 0.0970(2) 0.3470(2) 0.25014(17) 0.0555(8) Uani 1 1 d .
N2 N -0.1797(2) 0.0158(2) 0.13253(16) 0.0548(8) Uani 1 1 d .
N3 N -0.1167(2) 0.1882(2) 0.36767(16) 0.0555(8) Uani 1 1 d .
C100 C -0.0414(3) 0.1816(3) 0.1906(2) 0.0525(9) Uani 1 1 d .
C101 C -0.0086(3) 0.2683(3) 0.3097(2) 0.0524(9) Uani 1 1 d .
C102 C 0.0138(3) 0.2640(3) 0.2501(2) 0.0521(9) Uani 1 1 d .
C103 C -0.1221(3) 0.1007(3) 0.1921(2) 0.0539(10) Uani 1 1 d .
C3 C -0.1155(3) 0.1810(3) 0.4734(2) 0.0554(10) Uani 1 1 d .
C50 C -0.0126(3) 0.1824(3) 0.1293(2) 0.0578(10) Uani 1 1 d .
C104 C -0.0913(3) 0.1854(3) 0.3078(2) 0.0529(10) Uani 1 1 d .
C4 C -0.0643(3) 0.1914(3) 0.4312(2) 0.0560(10) Uani 1 1 d .
H1 H -0.0033 0.1995 0.4434 0.067 Uiso 1 1 calc R
C105 C -0.1487(3) 0.1012(3) 0.2499(2) 0.0552(10) Uani 1 1 d .
C5 C -0.2026(3) 0.1748(3) 0.3692(2) 0.0608(11) Uani 1 1 d .
H2 H -0.2515 0.1695 0.3326 0.073 Uiso 1 1 calc R
C69 C 0.0526(3) 0.3575(3) 0.3706(2) 0.0578(10) Uani 1 1 d .
C8 C -0.2925(3) -0.0891(3) 0.0271(2) 0.0573(10) Uani 1 1 d .
C9 C -0.1948(3) -0.0721(3) 0.1305(2) 0.0592(10) Uani 1 1 d .
H3 H -0.1632 -0.0845 0.1670 0.071 Uiso 1 1 calc R
C12 C 0.2448(3) 0.4458(3) 0.2507(2) 0.0652(11) Uani 1 1 d .
C10 C -0.2398(3) 0.0044(3) 0.0687(2) 0.0573(10) Uani 1 1 d .
H4 H -0.2437 0.0530 0.0559 0.069 Uiso 1 1 calc R
C44 C -0.2362(3) 0.0139(3) 0.2500(2) 0.0586(10) Uani 1 1 d .
O1 O -0.5000(2) -0.1550(3) 0.1469(2) 0.1085(12) Uani 1 1 d .
O2 O -0.3018(3) -0.1475(3) 0.3532(2) 0.1073(12) Uani 1 1 d .
C13 C 0.1950(3) 0.4943(3) 0.2493(2) 0.0627(11) Uani 1 1 d .
C14 C 0.1055(3) 0.4312(3) 0.2492(2) 0.0592(10) Uani 1 1 d .
H5 H 0.0575 0.4438 0.2485 0.071 Uiso 1 1 calc R
C30 C -0.2923(3) -0.2403(3) 0.0466(2) 0.0637(11) Uani 1 1 d .
C11 C -0.2627(3) -0.1384(3) 0.0672(2) 0.0593(10) Uani 1 1 d .
C15 C 0.1823(3) 0.3564(3) 0.2513(2) 0.0619(11) Uani 1 1 d .
H6 H 0.1959 0.3093 0.2523 0.074 Uiso 1 1 calc R
C23 C 0.2262(3) 0.5903(3) 0.2444(3) 0.0718(12) Uani 1 1 d .
C6 C -0.2049(3) 0.1705(3) 0.4329(2) 0.0580(10) Uani 1 1 d .
C92 C -0.0847(3) 0.1721(3) 0.5428(2) 0.0599(10) Uani 1 1 d .
C86 C -0.2864(3) 0.1616(3) 0.4533(2) 0.0651(11) Uani 1 1 d .
C36 C -0.3704(3) -0.1273(3) -0.0427(2) 0.0596(10) Uani 1 1 d .
C51 C -0.0213(3) 0.2369(3) 0.0892(2) 0.0681(12) Uani 1 1 d .
H7 H -0.0488 0.2713 0.0989 0.082 Uiso 1 1 calc R
O4 O 0.1091(3) 0.0952(3) 0.0452(2) 0.1085(12) Uani 1 1 d .
C45 C -0.2247(3) -0.0261(3) 0.3014(2) 0.0684(11) Uani 1 1 d .
H8 H -0.1630 0.0001 0.3353 0.082 Uiso 1 1 calc R
C37 C -0.3675(3) -0.0675(3) -0.0824(2) 0.0713(12) Uani 1 1 d .
H9 H -0.3141 -0.0046 -0.0657 0.086 Uiso 1 1 calc R
C16 C 0.3458(3) 0.4814(3) 0.2553(3) 0.0729(12) Uani 1 1 d .
C70 C 0.1472(3) 0.3894(3) 0.4107(2) 0.0673(11) Uani 1 1 d .
H10 H 0.1721 0.3523 0.4012 0.081 Uiso 1 1 calc R
C46 C -0.3277(3) -0.0260(3) 0.1984(2) 0.0675(11) Uani 1 1 d .
H11 H -0.3352 0.0023 0.1647 0.081 Uiso 1 1 calc R
O5 O 0.0496(3) 0.5636(3) 0.4547(2) 0.1070(12) Uani 1 1 d .
C52 C 0.0284(3) 0.1307(3) 0.1157(2) 0.0712(12) Uani 1 1 d .
H12 H 0.0322 0.0920 0.1417 0.085 Uiso 1 1 calc R
O6 O 0.2992(3) 0.5012(3) 0.50287(19) 0.1124(13) Uani 1 1 d .
O3 O -0.0015(3) 0.2967(3) -0.0029(2) 0.1126(13) Uani 1 1 d .
C47 C -0.3058(4) -0.1059(3) 0.3024(3) 0.0807(13) Uani 1 1 d .
C93 C -0.1508(3) 0.1185(3) 0.5709(2) 0.0720(12) Uani 1 1 d .
H13 H -0.2174 0.0883 0.5457 0.086 Uiso 1 1 calc R
C71 C 0.0145(3) 0.4125(3) 0.3846(2) 0.0705(12) Uani 1 1 d .
H14 H -0.0502 0.3905 0.3593 0.085 Uiso 1 1 calc R
C48 C -0.4083(3) -0.1085(4) 0.1973(3) 0.0805(14) Uani 1 1 d .
C94 C 0.0144(3) 0.2145(3) 0.5823(2) 0.0714(12) Uani 1 1 d .
H15 H 0.0606 0.2513 0.5652 0.086 Uiso 1 1 calc R
C38 C -0.4518(3) -0.2217(3) -0.0708(2) 0.0709(12) Uani 1 1 d .
H16 H -0.4563 -0.2634 -0.0457 0.085 Uiso 1 1 calc R
C49 C -0.3975(4) -0.1476(4) 0.2496(3) 0.0946(16) Uani 1 1 d .
H17 H -0.4515 -0.2017 0.2497 0.114 Uiso 1 1 calc R
C53 C 0.0532(4) 0.1926(4) 0.0214(3) 0.0867(15) Uani 1 1 d .
H18 H 0.0753 0.1958 -0.0151 0.104 Uiso 1 1 calc R
C54 C 0.0637(4) 0.1382(4) 0.0625(3) 0.0796(13) Uani 1 1 d .
C55 C 0.0108(4) 0.2408(4) 0.0345(3) 0.0782(13) Uani 1 1 d .
C31 C -0.2952(4) -0.2852(4) -0.0150(3) 0.0828(14) Uani 1 1 d .
H19 H -0.2805 -0.2523 -0.0463 0.099 Uiso 1 1 calc R
C17 C 0.4235(3) 0.5744(3) 0.2956(3) 0.0902(16) Uani 1 1 d .
H20 H 0.4119 0.6162 0.3198 0.108 Uiso 1 1 calc R
C32 C -0.3136(4) -0.2910(4) 0.0920(3) 0.0961(16) Uani 1 1 d .
H21 H -0.3115 -0.2621 0.1346 0.115 Uiso 1 1 calc R
C72 C 0.2064(4) 0.4766(4) 0.4653(3) 0.0793(13) Uani 1 1 d .
C74 C 0.1710(4) 0.5319(4) 0.4786(3) 0.0862(15) Uani 1 1 d .
H22 H 0.2101 0.5900 0.5151 0.103 Uiso 1 1 calc R
C39 C -0.5208(4) -0.1936(4) -0.1725(2) 0.0847(14) Uani 1 1 d .
C87 C -0.3829(4) 0.0944(4) 0.4081(3) 0.0968(17) Uani 1 1 d .
H23 H -0.3960 0.0537 0.3659 0.116 Uiso 1 1 calc R
C24 C 0.2793(4) 0.6287(4) 0.2044(3) 0.0923(16) Uani 1 1 d .
H24 H 0.2974 0.5936 0.1801 0.111 Uiso 1 1 calc R
C95 C -0.1199(4) 0.1093(4) 0.6348(3) 0.0833(14) Uani 1 1 d .
H25 H -0.1656 0.0743 0.6528 0.100 Uiso 1 1 calc R
C40 C -0.5254(3) -0.2547(4) -0.1348(3) 0.0846(14) Uani 1 1 d .
H26 H -0.5782 -0.3181 -0.1525 0.101 Uiso 1 1 calc R
C73 C 0.0763(4) 0.5016(4) 0.4377(3) 0.0797(13) Uani 1 1 d .
C88 C -0.2698(4) 0.2200(4) 0.5152(3) 0.0815(14) Uani 1 1 d .
H27 H -0.2060 0.2656 0.5465 0.098 Uiso 1 1 calc R
C96 C -0.0214(4) 0.1516(4) 0.6727(3) 0.0856(14) Uani 1 1 d .
C33 C -0.3420(4) -0.4285(4) 0.0126(4) 0.0966(17) Uani 1 1 d .
C60 C -0.2111(4) -0.1013(4) 0.4118(3) 0.0990(17) Uani 1 1 d .
H28 H -0.1877 -0.0346 0.4322 0.119 Uiso 1 1 calc R
H29 H -0.1624 -0.1036 0.3964 0.119 Uiso 1 1 calc R
C34 C -0.3200(4) -0.3793(4) -0.0317(3) 0.0975(16) Uani 1 1 d .
H30 H -0.3213 -0.4084 -0.0738 0.117 Uiso 1 1 calc R
C25 C 0.2003(4) 0.6455(4) 0.2795(3) 0.0907(15) Uani 1 1 d .
H31 H 0.1649 0.6219 0.3070 0.109 Uiso 1 1 calc R
C56 C -0.5126(3) -0.1229(4) 0.0887(3) 0.0980(17) Uani 1 1 d .
H32 H -0.4661 -0.1193 0.0681 0.118 Uiso 1 1 calc R
H33 H -0.5002 -0.0594 0.1041 0.118 Uiso 1 1 calc R
C97 C 0.0457(4) 0.2033(4) 0.6457(3) 0.0847(14) Uani 1 1 d .
H34 H 0.1120 0.2307 0.6701 0.102 Uiso 1 1 calc R
C89 C -0.4416(4) 0.1455(5) 0.4871(4) 0.0984(17) Uani 1 1 d .
C41 C -0.4419(4) -0.0996(4) -0.1456(2) 0.0823(14) Uani 1 1 d .
H35 H -0.4391 -0.0577 -0.1703 0.099 Uiso 1 1 calc R
C26 C 0.2792(4) 0.7701(4) 0.2344(3) 0.1004(17) Uani 1 1 d .
C18 C 0.3654(4) 0.4207(4) 0.2203(3) 0.0892(15) Uani 1 1 d .
H36 H 0.3145 0.3584 0.1927 0.107 Uiso 1 1 calc R
C27 C 0.3057(4) 0.7179(4) 0.1999(4) 0.1049(19) Uani 1 1 d .
H37 H 0.3419 0.7425 0.1731 0.126 Uiso 1 1 calc R
C19 C 0.5355(4) 0.5445(5) 0.2655(4) 0.1041(18) Uani 1 1 d .
C90 C -0.3474(5) 0.2116(5) 0.5316(3) 0.0979(17) Uani 1 1 d .
H38 H -0.3350 0.2518 0.5738 0.117 Uiso 1 1 calc R
C28 C 0.2256(5) 0.7337(4) 0.2745(3) 0.1062(18) Uani 1 1 d .
H39 H 0.2069 0.7690 0.2979 0.127 Uiso 1 1 calc R
C20 C 0.5176(4) 0.6057(4) 0.3005(4) 0.1052(19) Uani 1 1 d .
H40 H 0.5686 0.6682 0.3275 0.126 Uiso 1 1 calc R
C61 C -0.2249(5) -0.1501(5) 0.4655(3) 0.119(2) Uani 1 1 d .
H41 H -0.2497 -0.2170 0.4446 0.143 Uiso 1 1 calc R
H42 H -0.2730 -0.1469 0.4812 0.143 Uiso 1 1 calc R
C21 C 0.4586(4) 0.4511(4) 0.2257(3) 0.1016(18) Uani 1 1 d .
H43 H 0.4707 0.4089 0.2025 0.122 Uiso 1 1 calc R
C35 C -0.3382(5) -0.3846(4) 0.0745(4) 0.116(2) Uani 1 1 d .
H44 H -0.3522 -0.4179 0.1057 0.139 Uiso 1 1 calc R
C75 C -0.0397(4) 0.5624(4) 0.3424(4) 0.1090(19) Uani 1 1 d .
H45 H -0.0182 0.5262 0.3197 0.131 Uiso 1 1 calc R
H46 H 0.0075 0.6298 0.3523 0.131 Uiso 1 1 calc R
C68 C 0.1345(5) 0.0490(4) 0.0903(4) 0.1039(18) Uani 1 1 d .
H47 H 0.1495 0.0075 0.0659 0.125 Uiso 1 1 calc R
H48 H 0.0785 0.0091 0.1011 0.125 Uiso 1 1 calc R
C83 C 0.2209(5) 0.1184(5) 0.1578(4) 0.1086(19) Uani 1 1 d .
H49 H 0.2081 0.1630 0.1808 0.130 Uiso 1 1 calc R
H50 H 0.2783 0.1548 0.1474 0.130 Uiso 1 1 calc R
C91 C -0.4593(4) 0.0874(5) 0.4251(4) 0.116(2) Uani 1 1 d .
H51 H -0.5234 0.0427 0.3940 0.139 Uiso 1 1 calc R
C76 C -0.0417(5) 0.5443(4) 0.4099(4) 0.1059(19) Uani 1 1 d .
H52 H -0.0585 0.5841 0.4342 0.127 Uiso 1 1 calc R
H53 H -0.0924 0.4780 0.3998 0.127 Uiso 1 1 calc R
C57 C -0.6147(4) -0.1902(5) 0.0350(4) 0.120(2) Uani 1 1 d .
H54 H -0.6609 -0.1949 0.0563 0.144 Uiso 1 1 calc R
H55 H -0.6263 -0.2534 0.0193 0.144 Uiso 1 1 calc R
C84 C 0.2413(7) 0.0676(6) 0.2072(4) 0.143(3) Uani 1 1 d .
H56 H 0.1823 0.0279 0.2150 0.172 Uiso 1 1 calc R
H57 H 0.2578 0.0258 0.1851 0.172 Uiso 1 1 calc R
C62 C -0.1428(8) -0.1484(7) 0.5851(5) 0.182(4) Uani 1 1 d .
H58 H -0.1842 -0.1368 0.6035 0.273 Uiso 1 1 calc R
H59 H -0.0805 -0.1209 0.6220 0.273 Uiso 1 1 calc R
H60 H -0.1726 -0.2161 0.5656 0.273 Uiso 1 1 calc R
C58 C -0.6326(5) -0.1570(5) -0.0289(4) 0.129(2) Uani 1 1 d .
H61 H -0.6245 -0.0954 -0.0136 0.155 Uiso 1 1 calc R
H62 H -0.5839 -0.1487 -0.0485 0.155 Uiso 1 1 calc R
C63 C -0.1284(6) -0.1035(5) 0.5288(4) 0.128(2) Uani 1 1 d .
H63 H -0.0816 -0.1100 0.5135 0.154 Uiso 1 1 calc R
H64 H -0.1017 -0.0357 0.5480 0.154 Uiso 1 1 calc R
C79 C 0.3601(5) 0.5864(6) 0.5616(4) 0.158(3) Uani 1 1 d .
H65 H 0.3285 0.5847 0.5946 0.189 Uiso 1 1 calc R
H66 H 0.3736 0.6418 0.5470 0.189 Uiso 1 1 calc R
C77 C -0.1378(5) 0.5351(6) 0.2932(4) 0.141(3) Uani 1 1 d .
H67 H -0.1854 0.4688 0.2859 0.169 Uiso 1 1 calc R
H68 H -0.1573 0.5738 0.3154 0.169 Uiso 1 1 calc R
C78 C -0.1412(8) 0.5465(9) 0.2245(5) 0.216(5) Uani 1 1 d .
H69 H -0.0915 0.6109 0.2309 0.324 Uiso 1 1 calc R
H70 H -0.2042 0.5335 0.1983 0.324 Uiso 1 1 calc R
H71 H -0.1301 0.5026 0.1994 0.324 Uiso 1 1 calc R
C64 C 0.0247(7) 0.2983(7) -0.0618(4) 0.164(3) Uani 1 1 d .
H72 H -0.0103 0.2341 -0.0947 0.196 Uiso 1 1 calc R
H73 H 0.0944 0.3258 -0.0479 0.196 Uiso 1 1 calc R
C59 C -0.7329(6) -0.2268(7) -0.0850(5) 0.183(4) Uani 1 1 d .
H74 H -0.7415 -0.2880 -0.1004 0.274 Uiso 1 1 calc R
H75 H -0.7399 -0.2038 -0.1238 0.274 Uiso 1 1 calc R
H76 H -0.7815 -0.2331 -0.0665 0.274 Uiso 1 1 calc R
C85 C 0.3220(9) 0.1341(8) 0.2759(6) 0.224(5) Uani 1 1 d .
H77 H 0.3785 0.1789 0.2686 0.335 Uiso 1 1 calc R
H78 H 0.3378 0.0982 0.3019 0.335 Uiso 1 1 calc R
H79 H 0.3017 0.1680 0.3017 0.335 Uiso 1 1 calc R
C29 C 0.3079(7) 0.8670(6) 0.2297(6) 0.140(3) Uani 1 1 d .
C22 C 0.6374(6) 0.5791(8) 0.2712(6) 0.142(3) Uani 1 1 d .
C80 C 0.5126(8) 0.6132(9) 0.5569(7) 0.227(6) Uani 1 1 d .
H80 H 0.5270 0.6731 0.5494 0.272 Uiso 1 1 calc R
H81 H 0.4770 0.5636 0.5114 0.272 Uiso 1 1 calc R
C65 C -0.0043(11) 0.3613(11) -0.0954(5) 0.211(5) Uani 1 1 d .
H82 H -0.0036 0.3519 -0.1421 0.253 Uiso 1 1 calc R
H83 H -0.0703 0.3409 -0.0995 0.253 Uiso 1 1 calc R
C81 C 0.6141(7) 0.6221(9) 0.5948(7) 0.255(6) Uani 1 1 d .
H84 H 0.6527 0.6755 0.6375 0.382 Uiso 1 1 calc R
H85 H 0.6495 0.6315 0.5644 0.382 Uiso 1 1 calc R
H86 H 0.6002 0.5644 0.6051 0.382 Uiso 1 1 calc R
C66 C 0.0238(10) 0.5173(10) -0.0962(7) 0.252(6) Uani 1 1 d .
H87 H 0.0282 0.5085 -0.1413 0.378 Uiso 1 1 calc R
H88 H 0.0656 0.5840 -0.0688 0.378 Uiso 1 1 calc R
H89 H -0.0425 0.4949 -0.1018 0.378 Uiso 1 1 calc R
C67 C 0.0580(10) 0.4569(10) -0.0567(8) 0.221(6) Uani 1 1 d .
H90 H 0.1244 0.4780 -0.0519 0.265 Uiso 1 1 calc R
H91 H 0.0563 0.4674 -0.0103 0.265 Uiso 1 1 calc R
C82 C 0.4550(8) 0.5918(9) 0.5953(5) 0.212(5) Uani 1 1 d .
H92 H 0.4917 0.6402 0.6413 0.254 Uiso 1 1 calc R
H93 H 0.4390 0.5308 0.6014 0.254 Uiso 1 1 calc R
F9 F -0.0004(7) 0.0590(6) 0.7363(3) 0.282(5) Uani 1 1 d .
C109 C -0.6003(7) -0.2281(7) -0.2407(4) 0.133(3) Uani 1 1 d .
F19 F -0.6015(5) 0.0754(10) 0.4668(6) 0.353(8) Uani 1 1 d .
C110 C -0.3737(7) -0.5332(7) 0.0034(6) 0.184(5) Uani 1 1 d .
F1 F 0.2867(6) 0.9129(4) 0.2679(5) 0.245(4) Uani 1 1 d .
F4 F 0.6450(3) 0.5191(5) 0.2326(5) 0.244(4) Uani 1 1 d .
F5 F 0.6790(3) 0.6553(5) 0.2537(4) 0.212(3) Uani 1 1 d .
F2 F 0.4020(5) 0.9253(3) 0.2467(4) 0.208(3) Uani 1 1 d .
F3 F 0.2736(6) 0.8636(4) 0.1650(4) 0.243(4) Uani 1 1 d .
F6 F 0.6990(4) 0.6089(6) 0.3352(4) 0.241(4) Uani 1 1 d .
F10 F 0.0993(5) 0.1989(6) 0.7799(3) 0.286(5) Uani 1 1 d .
F12 F -0.5805(4) -0.1804(6) -0.2798(3) 0.285(5) Uani 1 1 d .
F11 F -0.0335(6) 0.1423(7) 0.7787(3) 0.243(4) Uani 1 1 d .
F13 F -0.6355(5) -0.3120(6) -0.2788(3) 0.247(4) Uani 1 1 d .
F8 F -0.5270(8) 0.1197(10) 0.5578(6) 0.318(6) Uani 1 1 d .
F14 F -0.6781(5) -0.2385(8) -0.2367(3) 0.273(5) Uani 1 1 d .
C111 C 0.0129(7) 0.1398(8) 0.7413(4) 0.135(3) Uani 1 1 d .
F20 F -0.5299(10) 0.2057(9) 0.5103(10) 0.393(9) Uani 1 1 d .
F17 F -0.3627(16) -0.5580(6) -0.0558(6) 0.411(11) Uani 1 1 d .
C112 C -0.5167(6) 0.1472(10) 0.5140(8) 0.189(5) Uani 1 1 d .
F21 F -0.3138(7) -0.5429(5) 0.0326(6) 0.331(7) Uani 1 1 d .
F22 F -0.4455(6) -0.5888(4) -0.0140(11) 0.413(11) Uani 1 1 d .

loop_
_atom_site_aniso_label
_atom_site_aniso_U_11
_atom_site_aniso_U_22
_atom_site_aniso_U_33
_atom_site_aniso_U_23
_atom_site_aniso_U_13
_atom_site_aniso_U_12
N1 0.0488(19) 0.045(2) 0.069(2) 0.0225(15) 0.0259(16) 0.0202(16)
N2 0.0486(18) 0.048(2) 0.060(2) 0.0213(16) 0.0163(16) 0.0217(16)
N3 0.0519(19) 0.056(2) 0.064(2) 0.0304(16) 0.0284(17) 0.0277(16)
C100 0.048(2) 0.050(2) 0.062(2) 0.026(2) 0.0235(19) 0.025(2)
C101 0.045(2) 0.049(2) 0.063(2) 0.0250(19) 0.0214(19) 0.023(2)
C102 0.043(2) 0.045(2) 0.066(3) 0.027(2) 0.0215(19) 0.0202(19)
C103 0.048(2) 0.049(2) 0.058(2) 0.022(2) 0.0193(19) 0.022(2)
C3 0.052(2) 0.056(3) 0.061(2) 0.0258(19) 0.025(2) 0.028(2)
C50 0.050(2) 0.056(3) 0.062(3) 0.022(2) 0.026(2) 0.023(2)
C104 0.049(2) 0.054(3) 0.058(2) 0.026(2) 0.0221(19) 0.027(2)
C4 0.049(2) 0.055(2) 0.063(3) 0.0247(19) 0.019(2) 0.027(2)
C105 0.044(2) 0.054(3) 0.063(2) 0.028(2) 0.0189(19) 0.0211(19)
C5 0.051(2) 0.070(3) 0.068(3) 0.036(2) 0.024(2) 0.033(2)
C69 0.060(3) 0.050(2) 0.062(2) 0.025(2) 0.028(2) 0.024(2)
C8 0.054(2) 0.052(3) 0.064(3) 0.026(2) 0.022(2) 0.027(2)
C9 0.058(2) 0.051(3) 0.069(3) 0.028(2) 0.019(2) 0.030(2)
C12 0.056(2) 0.048(3) 0.082(3) 0.020(2) 0.034(2) 0.018(2)
C10 0.058(2) 0.054(3) 0.065(3) 0.029(2) 0.025(2) 0.031(2)
C44 0.049(2) 0.048(2) 0.072(3) 0.026(2) 0.026(2) 0.018(2)
O1 0.052(2) 0.103(3) 0.125(3) 0.051(2) 0.025(2) 0.0112(19)
O2 0.097(3) 0.083(3) 0.127(3) 0.071(2) 0.043(2) 0.027(2)
C13 0.057(2) 0.049(2) 0.080(3) 0.026(2) 0.035(2) 0.022(2)
C14 0.060(3) 0.051(3) 0.075(3) 0.031(2) 0.035(2) 0.029(2)
C30 0.059(3) 0.050(3) 0.072(3) 0.025(2) 0.013(2) 0.027(2)
C11 0.052(2) 0.051(3) 0.067(3) 0.022(2) 0.019(2) 0.024(2)
C15 0.053(2) 0.055(3) 0.075(3) 0.022(2) 0.026(2) 0.027(2)
C23 0.069(3) 0.051(3) 0.102(3) 0.036(2) 0.043(3) 0.030(2)
C6 0.056(2) 0.063(3) 0.066(3) 0.034(2) 0.029(2) 0.034(2)
C92 0.057(3) 0.063(3) 0.065(3) 0.027(2) 0.026(2) 0.034(2)
C86 0.058(3) 0.081(3) 0.072(3) 0.040(2) 0.031(2) 0.042(2)
C36 0.061(3) 0.056(3) 0.062(3) 0.022(2) 0.020(2) 0.033(2)
C51 0.068(3) 0.075(3) 0.068(3) 0.031(2) 0.035(2) 0.036(2)
O4 0.136(3) 0.119(3) 0.126(3) 0.050(3) 0.082(3) 0.090(3)
C45 0.056(3) 0.056(3) 0.085(3) 0.033(2) 0.031(2) 0.021(2)
C37 0.076(3) 0.061(3) 0.074(3) 0.030(2) 0.023(2) 0.035(2)
C16 0.053(3) 0.061(3) 0.102(3) 0.033(3) 0.038(2) 0.023(2)
C70 0.066(3) 0.057(3) 0.071(3) 0.020(2) 0.022(2) 0.030(2)
C46 0.051(3) 0.060(3) 0.085(3) 0.033(2) 0.031(2) 0.021(2)
O5 0.114(3) 0.089(3) 0.123(3) 0.014(2) 0.048(3) 0.064(2)
C52 0.070(3) 0.062(3) 0.083(3) 0.027(2) 0.036(2) 0.033(2)
O6 0.081(2) 0.099(3) 0.097(3) -0.003(2) -0.009(2) 0.038(2)
O3 0.154(4) 0.149(4) 0.104(3) 0.088(3) 0.079(3) 0.103(3)
C47 0.076(3) 0.065(3) 0.097(4) 0.045(3) 0.036(3) 0.029(3)
C93 0.068(3) 0.091(3) 0.080(3) 0.047(3) 0.036(2) 0.050(3)
C71 0.070(3) 0.063(3) 0.081(3) 0.026(2) 0.035(2) 0.035(3)
C48 0.046(3) 0.077(3) 0.105(4) 0.039(3) 0.027(3) 0.022(3)
C94 0.067(3) 0.085(3) 0.070(3) 0.038(2) 0.028(2) 0.042(3)
C38 0.065(3) 0.061(3) 0.075(3) 0.024(2) 0.012(2) 0.032(2)
C49 0.067(3) 0.076(4) 0.124(4) 0.050(3) 0.043(3) 0.019(3)
C53 0.100(4) 0.098(4) 0.082(3) 0.041(3) 0.055(3) 0.055(3)
C54 0.086(3) 0.081(3) 0.086(3) 0.024(3) 0.047(3) 0.050(3)
C55 0.078(3) 0.084(3) 0.079(3) 0.037(3) 0.039(3) 0.041(3)
C31 0.098(4) 0.069(3) 0.090(4) 0.030(3) 0.034(3) 0.052(3)
C17 0.060(3) 0.061(3) 0.139(5) 0.030(3) 0.042(3) 0.025(3)
C32 0.118(4) 0.065(3) 0.091(4) 0.035(3) 0.027(3) 0.044(3)
C72 0.070(3) 0.069(3) 0.078(3) 0.018(3) 0.019(3) 0.029(3)
C74 0.083(4) 0.070(3) 0.077(3) 0.005(3) 0.021(3) 0.032(3)
C39 0.082(3) 0.092(4) 0.072(3) 0.029(3) 0.009(3) 0.051(3)
C87 0.061(3) 0.129(5) 0.090(4) 0.036(3) 0.031(3) 0.043(3)
C24 0.095(4) 0.077(4) 0.146(5) 0.064(3) 0.080(4) 0.052(3)
C95 0.087(4) 0.111(4) 0.087(3) 0.062(3) 0.049(3) 0.062(3)
C40 0.072(3) 0.064(3) 0.090(4) 0.018(3) 0.006(3) 0.032(3)
C73 0.095(4) 0.067(3) 0.086(3) 0.020(3) 0.044(3) 0.047(3)
C88 0.069(3) 0.094(4) 0.095(4) 0.035(3) 0.039(3) 0.050(3)
C96 0.092(4) 0.111(4) 0.076(3) 0.049(3) 0.032(3) 0.066(3)
C33 0.093(4) 0.058(3) 0.118(5) 0.032(4) 0.019(3) 0.036(3)
C60 0.111(4) 0.083(4) 0.112(4) 0.056(3) 0.049(4) 0.049(4)
C34 0.103(4) 0.077(4) 0.110(4) 0.017(3) 0.032(3) 0.055(3)
C25 0.104(4) 0.065(3) 0.120(4) 0.042(3) 0.067(3) 0.044(3)
C56 0.061(3) 0.097(4) 0.114(4) 0.037(3) 0.027(3) 0.031(3)
C97 0.071(3) 0.104(4) 0.074(3) 0.029(3) 0.016(3) 0.051(3)
C89 0.082(4) 0.136(5) 0.124(5) 0.076(4) 0.062(4) 0.072(4)
C41 0.094(4) 0.087(4) 0.072(3) 0.038(3) 0.022(3) 0.054(3)
C26 0.099(4) 0.066(3) 0.149(5) 0.057(3) 0.056(4) 0.043(3)
C18 0.071(3) 0.075(3) 0.119(4) 0.024(3) 0.049(3) 0.035(3)
C27 0.104(4) 0.085(4) 0.167(6) 0.080(4) 0.087(4) 0.052(4)
C19 0.070(4) 0.109(5) 0.152(5) 0.063(4) 0.061(4) 0.047(4)
C90 0.109(5) 0.122(5) 0.107(4) 0.052(4) 0.066(4) 0.078(4)
C28 0.122(5) 0.073(4) 0.148(5) 0.047(4) 0.070(4) 0.059(4)
C20 0.061(3) 0.067(3) 0.172(6) 0.040(4) 0.048(3) 0.022(3)
C61 0.152(6) 0.121(5) 0.127(5) 0.087(4) 0.072(5) 0.082(5)
C21 0.080(4) 0.095(4) 0.143(5) 0.035(4) 0.061(4) 0.049(4)
C35 0.141(5) 0.073(4) 0.126(5) 0.059(4) 0.041(4) 0.050(4)
C75 0.103(4) 0.099(4) 0.155(6) 0.040(4) 0.064(4) 0.069(4)
C68 0.118(5) 0.083(4) 0.143(5) 0.037(4) 0.074(4) 0.067(4)
C83 0.119(5) 0.096(4) 0.148(6) 0.046(4) 0.070(5) 0.074(4)
C91 0.063(3) 0.156(6) 0.128(5) 0.058(5) 0.041(4) 0.053(4)
C76 0.110(5) 0.093(4) 0.141(5) 0.034(4) 0.071(4) 0.064(4)
C57 0.066(3) 0.125(5) 0.133(5) 0.025(4) 0.017(3) 0.041(4)
C84 0.177(7) 0.141(7) 0.148(7) 0.061(6) 0.075(6) 0.102(6)
C62 0.272(11) 0.228(10) 0.186(8) 0.145(8) 0.135(8) 0.188(10)
C58 0.105(5) 0.149(6) 0.123(5) 0.013(5) 0.017(4) 0.084(5)
C63 0.182(7) 0.154(6) 0.133(6) 0.086(5) 0.084(5) 0.128(6)
C79 0.099(5) 0.139(6) 0.131(6) -0.030(5) -0.023(4) 0.046(5)
C77 0.127(6) 0.161(7) 0.154(7) 0.053(5) 0.060(5) 0.088(5)
C78 0.245(12) 0.320(16) 0.168(9) 0.106(10) 0.101(9) 0.197(12)
C64 0.259(10) 0.216(9) 0.121(6) 0.115(6) 0.126(7) 0.160(8)
C59 0.112(6) 0.179(8) 0.187(8) -0.002(6) -0.012(5) 0.082(6)
C85 0.271(13) 0.206(11) 0.174(10) 0.026(8) 0.035(9) 0.150(11)
C29 0.142(7) 0.083(5) 0.207(9) 0.074(6) 0.070(6) 0.060(5)
C22 0.086(5) 0.157(8) 0.199(9) 0.078(7) 0.071(6) 0.063(6)
C80 0.138(9) 0.171(10) 0.268(15) 0.009(9) 0.056(9) 0.042(8)
C65 0.307(16) 0.272(14) 0.138(8) 0.148(10) 0.129(10) 0.174(14)
C81 0.109(7) 0.268(14) 0.295(14) 0.027(11) -0.003(8) 0.097(8)
C66 0.372(18) 0.299(15) 0.296(14) 0.227(13) 0.196(14) 0.260(15)
C67 0.247(14) 0.204(12) 0.263(15) 0.132(11) 0.153(12) 0.117(12)
C82 0.139(9) 0.220(12) 0.141(8) -0.017(8) -0.027(7) 0.066(8)
F9 0.474(13) 0.233(7) 0.139(4) 0.084(4) 0.008(6) 0.239(9)
C109 0.126(6) 0.140(7) 0.104(6) 0.037(5) 0.001(5) 0.074(6)
F19 0.113(5) 0.500(17) 0.306(9) -0.044(11) 0.104(5) 0.110(7)
C110 0.111(7) 0.107(7) 0.234(10) -0.065(7) -0.037(6) 0.076(6)
F1 0.367(9) 0.140(4) 0.412(10) 0.172(6) 0.268(9) 0.186(6)
F4 0.107(3) 0.193(6) 0.417(10) 0.032(6) 0.130(5) 0.078(4)
F5 0.108(3) 0.225(6) 0.326(8) 0.140(6) 0.138(4) 0.067(4)
F2 0.183(5) 0.085(3) 0.322(8) 0.102(4) 0.099(5) 0.038(3)
F3 0.349(9) 0.105(4) 0.214(6) 0.087(4) 0.035(6) 0.106(5)
F6 0.100(3) 0.418(11) 0.208(6) 0.123(6) 0.069(4) 0.132(5)
F10 0.148(4) 0.340(9) 0.178(5) 0.180(6) -0.033(4) 0.019(5)
F12 0.164(5) 0.297(8) 0.178(5) 0.166(6) -0.049(4) 0.005(5)
F11 0.296(8) 0.417(11) 0.124(4) 0.161(6) 0.104(5) 0.237(8)
F13 0.246(7) 0.225(7) 0.127(4) -0.012(4) -0.066(4) 0.115(6)
F8 0.365(12) 0.517(15) 0.475(15) 0.384(14) 0.377(13) 0.355(13)
F14 0.166(5) 0.524(14) 0.144(4) 0.096(6) 0.017(4) 0.222(8)
C111 0.145(7) 0.192(9) 0.107(6) 0.080(6) 0.050(5) 0.109(7)
F20 0.383(14) 0.434(15) 0.87(3) 0.489(19) 0.505(18) 0.370(14)
F17 0.88(3) 0.129(6) 0.302(10) 0.118(7) 0.345(16) 0.263(13)
C112 0.091(6) 0.289(13) 0.328(13) 0.256(12) 0.135(8) 0.131(8)
F21 0.279(9) 0.126(5) 0.493(16) 0.033(7) -0.027(9) 0.148(6)
F22 0.135(5) 0.049(3) 0.90(3) 0.066(7) 0.100(9) 0.018(3)

loop_
_atom_type_symbol
_atom_type_description
_atom_type_scat_dispersion_real
_atom_type_scat_dispersion_imag
_atom_type_scat_source
C C 0.0033 0.0016 'International Tables Vol C Tables 4.2.6.8 and 6.1.1.4'
H H 0.0000 0.0000 'International Tables Vol C Tables 4.2.6.8 and 6.1.1.4'
N N 0.0061 0.0033 'International Tables Vol C Tables 4.2.6.8 and 6.1.1.4'
O O 0.0106 0.0060 'International Tables Vol C Tables 4.2.6.8 and 6.1.1.4'
F F 0.0171 0.0103 'International Tables Vol C Tables 4.2.6.8 and 6.1.1.4'

loop_
_geom_angle_atom_site_label_1
_geom_angle_atom_site_label_2
_geom_angle_atom_site_label_3
_geom_angle
C14 N1 C15 107.7(3)
C14 N1 C102 126.2(3)
C15 N1 C102 126.1(3)
C9 N2 C10 107.2(3)
C9 N2 C103 126.5(3)
C10 N2 C103 125.8(3)
C5 N3 C4 108.3(3)
C5 N3 C104 126.0(3)
C4 N3 C104 125.1(3)
C103 C100 C102 117.9(3)
C103 C100 C50 122.5(3)
C102 C100 C50 119.6(3)
C102 C101 C104 116.8(3)
C102 C101 C69 120.1(3)
C104 C101 C69 123.1(3)
C101 C102 C100 122.8(3)
C101 C102 N1 118.2(3)
C100 C102 N1 119.0(3)
C105 C103 C100 121.8(3)
C105 C103 N2 118.9(3)
C100 C103 N2 119.3(3)
C4 C3 C6 106.0(3)
C4 C3 C92 123.6(4)
C6 C3 C92 130.1(3)
C51 C50 C52 120.7(4)
C51 C50 C100 121.0(4)
C52 C50 C100 118.2(4)
C105 C104 C101 122.7(3)
C105 C104 N3 119.3(3)
C101 C104 N3 118.0(3)
C3 C4 N3 109.5(3)
C103 C105 C104 118.0(3)
C103 C105 C44 120.8(4)
C104 C105 C44 121.2(3)
C6 C5 N3 108.8(3)
C70 C69 C71 120.0(4)
C70 C69 C101 121.3(4)
C71 C69 C101 118.6(4)
C10 C8 C11 106.4(3)
C10 C8 C36 123.5(4)
C11 C8 C36 129.9(4)
C11 C9 N2 110.0(3)
C15 C12 C13 106.7(3)
C15 C12 C16 123.5(4)
C13 C12 C16 129.8(4)
C8 C10 N2 109.7(3)
C45 C44 C46 120.5(4)
C45 C44 C105 119.5(4)
C46 C44 C105 120.0(4)
C48 O1 C56 118.3(4)
C47 O2 C60 118.1(4)
C14 C13 C12 106.3(4)
C14 C13 C23 124.1(4)
C12 C13 C23 129.5(4)
C13 C14 N1 109.9(4)
C31 C30 C32 117.8(4)
C31 C30 C11 122.4(4)
C32 C30 C11 119.8(4)
C9 C11 C8 106.6(4)
C9 C11 C30 123.5(4)
C8 C11 C30 129.7(4)
N1 C15 C12 109.4(4)
C24 C23 C25 117.1(4)
C24 C23 C13 122.8(4)
C25 C23 C13 120.0(4)
C5 C6 C3 107.4(3)
C5 C6 C86 122.5(4)
C3 C6 C86 130.0(4)
C93 C92 C94 116.9(4)
C93 C92 C3 122.9(4)
C94 C92 C3 120.2(4)
C88 C86 C87 118.0(4)
C88 C86 C6 121.9(4)
C87 C86 C6 120.0(4)
C38 C36 C37 116.7(4)
C38 C36 C8 122.9(4)
C37 C36 C8 120.3(4)
C50 C51 C55 120.3(4)
C54 O4 C68 118.1(4)
C44 C45 C47 119.7(4)
C41 C37 C36 121.6(4)
C18 C16 C17 118.1(4)
C18 C16 C12 119.9(4)
C17 C16 C12 122.0(4)
C69 C70 C72 120.9(4)
C44 C46 C48 120.0(4)
C73 O5 C76 118.6(4)
C54 C52 C50 118.4(4)
C72 O6 C79 118.5(5)
C55 O3 C64 118.1(5)
O2 C47 C45 123.6(5)
O2 C47 C49 116.6(4)
C45 C47 C49 119.9(4)
C95 C93 C92 121.5(4)
C69 C71 C73 118.2(4)
O1 C48 C49 116.4(4)
O1 C48 C46 123.9(5)
C49 C48 C46 119.7(4)
C97 C94 C92 121.9(4)
C40 C38 C36 122.0(4)
C48 C49 C47 120.2(4)
C55 C53 C54 120.2(4)
O4 C54 C52 125.0(5)
O4 C54 C53 114.6(4)
C52 C54 C53 120.4(4)
C53 C55 O3 124.0(4)
C53 C55 C51 119.9(5)
O3 C55 C51 116.1(5)
C30 C31 C34 121.0(5)
C20 C17 C16 121.2(5)
C30 C32 C35 120.4(6)
C74 C72 O6 123.8(5)
C74 C72 C70 119.7(5)
O6 C72 C70 116.4(5)
C72 C74 C73 120.0(4)
C40 C39 C41 119.4(4)
C40 C39 C109 120.4(6)
C41 C39 C109 120.2(6)
C91 C87 C86 120.8(5)
C27 C24 C23 121.3(5)
C93 C95 C96 120.6(4)
C38 C40 C39 120.0(5)
O5 C73 C74 114.8(5)
O5 C73 C71 124.1(5)
C74 C73 C71 121.0(5)
C86 C88 C90 120.4(5)
C97 C96 C95 119.2(4)
C97 C96 C111 119.6(6)
C95 C96 C111 121.1(6)
C34 C33 C35 119.1(5)
C34 C33 C110 128.8(8)
C35 C33 C110 112.0(8)
O2 C60 C61 110.0(5)
C33 C34 C31 120.7(6)
C28 C25 C23 121.5(5)
O1 C56 C57 110.4(5)
C96 C97 C94 119.9(4)
C90 C89 C91 119.0(5)
C90 C89 C112 113.6(8)
C91 C89 C112 127.3(8)
C37 C41 C39 120.3(4)
C27 C26 C28 119.9(5)
C27 C26 C29 120.5(7)
C28 C26 C29 119.7(7)
C21 C18 C16 120.9(5)
C26 C27 C24 120.4(5)
C20 C19 C21 119.6(5)
C20 C19 C22 119.3(7)
C21 C19 C22 121.1(7)
C89 C90 C88 121.3(5)
C25 C28 C26 119.8(5)
C19 C20 C17 119.8(5)
C60 C61 C63 111.5(6)
C18 C21 C19 120.5(5)
C33 C35 C32 121.0(6)
C76 C75 C77 112.9(6)
O4 C68 C83 113.2(5)
C68 C83 C84 112.1(6)
C89 C91 C87 120.5(6)
O5 C76 C75 113.0(5)
C56 C57 C58 112.3(6)
C85 C84 C83 113.5(8)
C59 C58 C57 112.7(7)
C62 C63 C61 111.9(7)
O6 C79 C82 106.9(7)
C78 C77 C75 115.1(7)
O3 C64 C65 105.7(7)
F1 C29 F2 104.1(8)
F1 C29 F3 109.3(8)
F2 C29 F3 101.0(8)
F1 C29 C26 115.7(8)
F2 C29 C26 113.6(7)
F3 C29 C26 111.9(8)
F4 C22 F5 103.9(8)
F4 C22 F6 108.7(8)
F5 C22 F6 100.7(8)
F4 C22 C19 114.3(8)
F5 C22 C19 114.4(8)
F6 C22 C19 113.7(8)
C82 C80 C81 112.2(13)
C67 C65 C64 112.1(12)
C65 C67 C66 108.8(13)
C80 C82 C79 113.2(12)
F12 C109 F13 103.7(9)
F12 C109 F14 105.7(8)
F13 C109 F14 98.7(9)
F12 C109 C39 116.6(8)
F13 C109 C39 115.2(7)
F14 C109 C39 114.8(8)
F22 C110 F21 119.2(16)
F22 C110 F17 94.7(12)
F21 C110 F17 89.5(11)
F22 C110 C33 123.0(8)
F21 C110 C33 115.2(8)
F17 C110 C33 101.5(12)
F10 C111 F11 104.3(9)
F10 C111 F9 106.1(8)
F11 C111 F9 100.4(9)
F10 C111 C96 116.4(8)
F11 C111 C96 114.1(7)
F9 C111 C96 113.8(8)
C110 F17 F21 40.8(5)
C110 F17 F22 35.9(5)
F21 F17 F22 64.7(6)
F8 C112 F20 116.8(16)
F8 C112 F19 94.9(11)
F20 C112 F19 97.6(10)
F8 C112 C89 118.3(7)
F20 C112 C89 117.7(7)
F19 C112 C89 104.5(12)
C110 F21 F17 49.7(9)
C110 F22 F17 49.5(10)

loop_
_geom_bond_atom_site_label_1
_geom_bond_atom_site_label_2
_geom_bond_distance
N1 C14 1.364(5)
N1 C15 1.364(5)
N1 C102 1.427(5)
N2 C9 1.371(5)
N2 C10 1.377(5)
N2 C103 1.426(5)
N3 C5 1.365(5)
N3 C4 1.375(5)
N3 C104 1.424(5)
C100 C103 1.403(5)
C100 C102 1.403(5)
C100 C50 1.482(5)
C101 C102 1.395(5)
C101 C104 1.407(5)
C101 C69 1.480(6)
C103 C105 1.394(5)
C3 C4 1.358(5)
C3 C6 1.440(5)
C3 C92 1.474(6)
C50 C51 1.374(6)
C50 C52 1.389(6)
C104 C105 1.401(6)
C105 C44 1.502(5)
C5 C6 1.358(5)
C69 C70 1.377(6)
C69 C71 1.394(6)
C8 C10 1.364(5)
C8 C11 1.438(5)
C8 C36 1.480(6)
C9 C11 1.359(5)
C12 C15 1.368(6)
C12 C13 1.428(6)
C12 C16 1.478(6)
C44 C45 1.382(6)
C44 C46 1.389(6)
O1 C48 1.367(6)
O1 C56 1.418(6)
O2 C47 1.369(6)
O2 C60 1.434(7)
C13 C14 1.364(5)
C13 C23 1.475(6)
C30 C31 1.365(6)
C30 C32 1.378(7)
C30 C11 1.493(6)
C23 C24 1.384(6)
C23 C25 1.394(6)
C6 C86 1.489(6)
C92 C93 1.391(6)
C92 C94 1.397(6)
C86 C88 1.371(6)
C86 C87 1.390(7)
C36 C38 1.399(6)
C36 C37 1.398(6)
C51 C55 1.384(6)
O4 C54 1.358(5)
O4 C68 1.427(7)
C45 C47 1.391(6)
C37 C41 1.378(6)
C16 C18 1.382(6)
C16 C17 1.391(6)
C70 C72 1.395(6)
C46 C48 1.392(6)
O5 C73 1.359(6)
O5 C76 1.432(7)
C52 C54 1.385(6)
O6 C72 1.375(6)
O6 C79 1.419(7)
O3 C55 1.375(6)
O3 C64 1.411(7)
C47 C49 1.397(7)
C93 C95 1.370(6)
C71 C73 1.400(7)
C48 C49 1.383(7)
C94 C97 1.378(6)
C38 C40 1.379(6)
C53 C55 1.358(7)
C53 C54 1.395(7)
C31 C34 1.391(7)
C17 C20 1.378(7)
C32 C35 1.384(8)
C72 C74 1.360(7)
C74 C73 1.389(7)
C39 C40 1.382(7)
C39 C41 1.383(7)
C39 C109 1.481(8)
C87 C91 1.380(7)
C24 C27 1.378(7)
C95 C96 1.384(7)
C88 C90 1.385(7)
C96 C97 1.376(7)
C96 C111 1.489(9)
C33 C34 1.346(8)
C33 C35 1.357(8)
C33 C110 1.544(12)
C60 C61 1.497(7)
C25 C28 1.368(7)
C56 C57 1.501(7)
C89 C90 1.361(8)
C89 C91 1.363(8)
C89 C112 1.521(11)
C26 C27 1.357(8)
C26 C28 1.382(8)
C26 C29 1.496(9)
C18 C21 1.365(7)
C19 C20 1.367(8)
C19 C21 1.390(8)
C19 C22 1.491(9)
C61 C63 1.539(9)
C75 C76 1.498(8)
C75 C77 1.505(9)
C68 C83 1.512(8)
C83 C84 1.520(9)
C57 C58 1.547(9)
C84 C85 1.486(11)
C62 C63 1.507(9)
C58 C59 1.505(9)
C79 C82 1.529(12)
C77 C78 1.472(11)
C64 C65 1.559(13)
C29 F1 1.257(10)
C29 F2 1.309(9)
C29 F3 1.313(10)
C22 F4 1.271(10)
C22 F5 1.299(10)
C22 F6 1.307(10)
C80 C82 1.370(14)
C80 C81 1.617(14)
C65 C67 1.373(14)
C66 C67 1.629(15)
F9 C111 1.255(10)
C109 F12 1.232(9)
C109 F13 1.261(9)
C109 F14 1.265(9)
F19 C112 1.315(14)
C110 F22 1.027(10)
C110 F21 1.140(9)
C110 F17 1.332(13)
F10 C111 1.234(10)
F11 C111 1.249(9)
F8 C112 1.107(9)
F20 C112 1.122(11)
F17 F21 1.745(13)
F17 F22 1.746(15)

loop_
_geom_torsion_atom_site_label_1
_geom_torsion_atom_site_label_2
_geom_torsion_atom_site_label_3
_geom_torsion_atom_site_label_4
_geom_torsion
C104 C101 C102 C100 -0.7(5)
C69 C101 C102 C100 -179.9(4)
C104 C101 C102 N1 179.7(3)
C69 C101 C102 N1 0.5(5)
C103 C100 C102 C101 -0.2(6)
C50 C100 C102 C101 -179.7(3)
C103 C100 C102 N1 179.3(3)
C50 C100 C102 N1 -0.1(5)
C14 N1 C102 C101 -69.2(5)
C15 N1 C102 C101 110.7(4)
C14 N1 C102 C100 111.2(4)
C15 N1 C102 C100 -68.9(5)
C102 C100 C103 C105 1.0(5)
C50 C100 C103 C105 -179.5(4)
C102 C100 C103 N2 -180.0(3)
C50 C100 C103 N2 -0.5(5)
C9 N2 C103 C105 -61.8(5)
C10 N2 C103 C105 109.8(4)
C9 N2 C103 C100 119.2(4)
C10 N2 C103 C100 -69.2(5)
C103 C100 C50 C51 111.9(5)
C102 C100 C50 C51 -68.6(5)
C103 C100 C50 C52 -71.6(5)
C102 C100 C50 C52 107.8(4)
C102 C101 C104 C105 1.0(5)
C69 C101 C104 C105 -179.9(4)
C102 C101 C104 N3 -179.2(3)
C69 C101 C104 N3 -0.1(5)
C5 N3 C104 C105 -60.5(5)
C4 N3 C104 C105 109.8(4)
C5 N3 C104 C101 119.7(4)
C4 N3 C104 C101 -70.0(5)
C6 C3 C4 N3 0.1(4)
C92 C3 C4 N3 174.1(4)
C5 N3 C4 C3 -0.5(4)
C104 N3 C4 C3 -172.2(3)
C100 C103 C105 C104 -0.8(6)
N2 C103 C105 C104 -179.8(3)
C100 C103 C105 C44 179.3(4)
N2 C103 C105 C44 0.3(5)
C101 C104 C105 C103 -0.2(6)
N3 C104 C105 C103 180.0(3)
C101 C104 C105 C44 179.6(4)
N3 C104 C105 C44 -0.1(6)
C4 N3 C5 C6 0.6(4)
C104 N3 C5 C6 172.2(4)
C102 C101 C69 C70 -68.7(5)
C104 C101 C69 C70 112.3(4)
C102 C101 C69 C71 107.5(4)
C104 C101 C69 C71 -71.6(5)
C10 N2 C9 C11 -0.1(4)
C103 N2 C9 C11 172.7(3)
C11 C8 C10 N2 -0.6(4)
C36 C8 C10 N2 174.4(3)
C9 N2 C10 C8 0.5(4)
C103 N2 C10 C8 -172.5(3)
C103 C105 C44 C45 122.3(4)
C104 C105 C44 C45 -57.6(6)
C103 C105 C44 C46 -57.6(5)
C104 C105 C44 C46 122.6(4)
C15 C12 C13 C14 0.1(5)
C16 C12 C13 C14 -176.3(4)
C15 C12 C13 C23 -176.3(4)
C16 C12 C13 C23 7.3(8)
C12 C13 C14 N1 -0.2(5)
C23 C13 C14 N1 176.4(4)
C15 N1 C14 C13 0.3(4)
C102 N1 C14 C13 -179.8(4)
N2 C9 C11 C8 -0.3(5)
N2 C9 C11 C30 176.9(4)
C10 C8 C11 C9 0.5(4)
C36 C8 C11 C9 -174.0(4)
C10 C8 C11 C30 -176.3(4)
C36 C8 C11 C30 9.1(7)
C31 C30 C11 C9 -130.1(5)
C32 C30 C11 C9 47.0(6)
C31 C30 C11 C8 46.3(6)
C32 C30 C11 C8 -136.6(5)
C14 N1 C15 C12 -0.3(4)
C102 N1 C15 C12 179.8(4)
C13 C12 C15 N1 0.1(5)
C16 C12 C15 N1 176.8(4)
C14 C13 C23 C24 -139.2(5)
C12 C13 C23 C24 36.6(7)
C14 C13 C23 C25 39.1(7)
C12 C13 C23 C25 -145.1(5)
N3 C5 C6 C3 -0.5(5)
N3 C5 C6 C86 176.5(4)
C4 C3 C6 C5 0.2(5)
C92 C3 C6 C5 -173.2(4)
C4 C3 C6 C86 -176.5(4)
C92 C3 C6 C86 10.1(7)
C4 C3 C92 C93 -148.2(4)
C6 C3 C92 C93 24.2(7)
C4 C3 C92 C94 28.6(6)
C6 C3 C92 C94 -159.0(4)
C5 C6 C86 C88 -130.9(5)
C3 C6 C86 C88 45.4(7)
C5 C6 C86 C87 47.3(6)
C3 C6 C86 C87 -136.4(5)
C10 C8 C36 C38 -149.3(4)
C11 C8 C36 C38 24.4(7)
C10 C8 C36 C37 27.5(6)
C11 C8 C36 C37 -158.7(4)
C52 C50 C51 C55 0.1(6)
C100 C50 C51 C55 176.5(4)
C46 C44 C45 C47 -1.3(7)
C105 C44 C45 C47 178.8(4)
C38 C36 C37 C41 1.0(6)
C8 C36 C37 C41 -176.0(4)
C15 C12 C16 C18 39.1(7)
C13 C12 C16 C18 -145.0(5)
C15 C12 C16 C17 -139.1(5)
C13 C12 C16 C17 36.8(7)
C71 C69 C70 C72 -0.3(6)
C101 C69 C70 C72 175.9(4)
C45 C44 C46 C48 -1.7(7)
C105 C44 C46 C48 178.2(4)
C51 C50 C52 C54 2.3(6)
C100 C50 C52 C54 -174.2(4)
C60 O2 C47 C45 5.8(8)
C60 O2 C47 C49 -173.9(5)
C44 C45 C47 O2 -176.9(5)
C44 C45 C47 C49 2.9(7)
C94 C92 C93 C95 1.1(7)
C3 C92 C93 C95 178.0(4)
C70 C69 C71 C73 2.9(6)
C101 C69 C71 C73 -173.4(4)
C56 O1 C48 C49 -174.0(5)
C56 O1 C48 C46 6.0(8)
C44 C46 C48 O1 -176.9(4)
C44 C46 C48 C49 3.1(7)
C93 C92 C94 C97 0.6(7)
C3 C92 C94 C97 -176.3(4)
C37 C36 C38 C40 0.4(6)
C8 C36 C38 C40 177.3(4)
O1 C48 C49 C47 178.5(5)
C46 C48 C49 C47 -1.6(8)
O2 C47 C49 C48 178.4(5)
C45 C47 C49 C48 -1.4(8)
C68 O4 C54 C52 -8.7(8)
C68 O4 C54 C53 171.7(5)
C50 C52 C54 O4 177.2(4)
C50 C52 C54 C53 -3.3(7)
C55 C53 C54 O4 -178.6(5)
C55 C53 C54 C52 1.9(8)
C54 C53 C55 O3 179.3(5)
C54 C53 C55 C51 0.7(8)
C64 O3 C55 C53 5.1(9)
C64 O3 C55 C51 -176.2(6)
C50 C51 C55 C53 -1.6(7)
C50 C51 C55 O3 179.6(4)
C32 C30 C31 C34 0.7(7)
C11 C30 C31 C34 177.8(4)
C18 C16 C17 C20 0.3(8)
C12 C16 C17 C20 178.5(5)
C31 C30 C32 C35 -0.7(8)
C11 C30 C32 C35 -178.0(5)
C79 O6 C72 C74 3.8(9)
C79 O6 C72 C70 -176.1(6)
C69 C70 C72 C74 -1.1(7)
C69 C70 C72 O6 178.9(4)
O6 C72 C74 C73 179.7(5)
C70 C72 C74 C73 -0.3(8)
C88 C86 C87 C91 0.4(8)
C6 C86 C87 C91 -177.8(5)
C25 C23 C24 C27 0.4(8)
C13 C23 C24 C27 178.7(5)
C92 C93 C95 C96 -1.5(8)
C36 C38 C40 C39 -0.9(7)
C41 C39 C40 C38 0.0(8)
C109 C39 C40 C38 -179.1(6)
C76 O5 C73 C74 172.0(5)
C76 O5 C73 C71 -9.7(7)
C72 C74 C73 O5 -178.6(5)
C72 C74 C73 C71 3.1(8)
C69 C71 C73 O5 177.5(4)
C69 C71 C73 C74 -4.3(7)
C87 C86 C88 C90 0.0(7)
C6 C86 C88 C90 178.2(4)
C93 C95 C96 C97 0.1(8)
C93 C95 C96 C111 -178.3(6)
C47 O2 C60 C61 172.6(5)
C35 C33 C34 C31 -1.1(9)
C110 C33 C34 C31 178.2(6)
C30 C31 C34 C33 0.3(8)
C24 C23 C25 C28 0.3(8)
C13 C23 C25 C28 -178.1(5)
C48 O1 C56 C57 172.7(5)
C95 C96 C97 C94 1.7(8)
C111 C96 C97 C94 -179.9(6)
C92 C94 C97 C96 -2.1(8)
C36 C37 C41 C39 -1.9(7)
C40 C39 C41 C37 1.4(8)
C109 C39 C41 C37 -179.5(6)
C17 C16 C18 C21 0.5(8)
C12 C16 C18 C21 -177.8(5)
C28 C26 C27 C24 0.2(10)
C29 C26 C27 C24 179.9(7)
C23 C24 C27 C26 -0.6(9)
C91 C89 C90 C88 -0.6(9)
C112 C89 C90 C88 -179.8(6)
C86 C88 C90 C89 0.1(8)
C23 C25 C28 C26 -0.8(9)
C27 C26 C28 C25 0.5(10)
C29 C26 C28 C25 -179.2(7)
C21 C19 C20 C17 -0.4(10)
C22 C19 C20 C17 180.0(7)
C16 C17 C20 C19 -0.3(9)
O2 C60 C61 C63 179.0(5)
C16 C18 C21 C19 -1.2(9)
C20 C19 C21 C18 1.2(10)
C22 C19 C21 C18 -179.2(7)
C34 C33 C35 C32 1.1(10)
C110 C33 C35 C32 -178.4(6)
C30 C32 C35 C33 -0.1(9)
C54 O4 C68 C83 -73.9(6)
O4 C68 C83 C84 175.6(5)
C90 C89 C91 C87 1.0(10)
C112 C89 C91 C87 -179.9(7)
C86 C87 C91 C89 -0.9(10)
C73 O5 C76 C75 -73.1(6)
C77 C75 C76 O5 175.7(5)
O1 C56 C57 C58 178.8(5)
C68 C83 C84 C85 -176.5(7)
C56 C57 C58 C59 176.8(6)
C60 C61 C63 C62 176.7(6)
C72 O6 C79 C82 176.5(8)
C76 C75 C77 C78 -176.8(7)
C55 O3 C64 C65 176.1(8)
C27 C26 C29 F1 -174.6(8)
C28 C26 C29 F1 5.2(12)
C27 C26 C29 F2 -54.2(12)
C28 C26 C29 F2 125.6(9)
C27 C26 C29 F3 59.3(11)
C28 C26 C29 F3 -120.9(9)
C20 C19 C22 F4 -175.0(8)
C21 C19 C22 F4 5.4(12)
C20 C19 C22 F5 -55.5(12)
C21 C19 C22 F5 124.9(9)
C20 C19 C22 F6 59.4(11)
C21 C19 C22 F6 -120.2(9)
O3 C64 C65 C67 73.2(12)
C64 C65 C67 C66 178.9(8)
C81 C80 C82 C79 178.0(8)
O6 C79 C82 C80 72.1(13)
C40 C39 C109 F12 -160.8(9)
C41 C39 C109 F12 20.1(13)
C40 C39 C109 F13 -38.9(12)
C41 C39 C109 F13 142.0(9)
C40 C39 C109 F14 74.8(11)
C41 C39 C109 F14 -104.3(10)
C34 C33 C110 F22 -97(2)
C35 C33 C110 F22 83(2)
C34 C33 C110 F21 101.6(15)
C35 C33 C110 F21 -79.0(15)
C34 C33 C110 F17 6.7(15)
C35 C33 C110 F17 -174.0(12)
C97 C96 C111 F10 20.8(13)
C95 C96 C111 F10 -160.9(9)
C97 C96 C111 F11 142.4(8)
C95 C96 C111 F11 -39.2(12)
C97 C96 C111 F9 -103.2(10)
C95 C96 C111 F9 75.2(11)
F22 C110 F17 F21 -119.2(15)
C33 C110 F17 F21 115.7(10)
F21 C110 F17 F22 119.2(15)
C33 C110 F17 F22 -125.1(11)
C90 C89 C112 F8 -72.1(17)
C91 C89 C112 F8 108.8(17)
C90 C89 C112 F20 77.2(18)
C91 C89 C112 F20 -102(2)
C90 C89 C112 F19 -175.9(11)
C91 C89 C112 F19 5.0(15)
F22 C110 F21 F17 95.1(15)
C33 C110 F21 F17 -102.5(16)
F22 F17 F21 C110 -34.4(9)
F21 C110 F22 F17 -92.0(15)
C33 C110 F22 F17 107(2)
F21 F17 F22 C110 39.1(10)
